data_2219667
loop_
_publ_author_name
'Huang, Li-hua'
'Wu, Jie'

_publ_section_title
;Bis(\m-<i>N</i>,<i>N</i>'-di-3-pyridyl-2,6-pyridine-2,6-dicarboxamide-\k^2^<i>N</i>:<i>N</i>')bis[dibromidomercury(II)]
 <i>N</i>,<i>N</i>-dimethylformamide disolvate
;
_journal_coeditor_code NG2488
_journal_issue 10
_journal_name_full 'Acta Crystallographica Section E'
_journal_page_first m1263
_journal_paper_doi 10.1107/S1600536808028754
_journal_volume 64
_journal_year 2008
_chemical_formula_iupac '[Hg2 Br4 (C17 H13 N5 O2)2] , 2C3 H7 N O'
_chemical_formula_moiety '[Hg2 Br4 (C17 H13 N5 O2)2] , 2C3 H7 N O'
_chemical_formula_sum 'C40 H40 Br4 Hg2 N12 O6'
_chemical_formula_weight 1505.62
_chemical_name_systematic
;Bis(\m-<i>N</i>,<i>N</i>'-di-3-pyridylpyridine-2,6-dicarboxamide-
\k^2^<i>N</i>:<i>N</i>')bis[dibromidomercury(II)]
<i>N</i>,<i>N</i>-dimethylformamide disolvate
;
_space_group_IT_number 2
_symmetry_cell_setting triclinic
_symmetry_space_group_name_Hall '-P 1'
_symmetry_space_group_name_H-M 'P -1'
_atom_sites_solution_hydrogens geom
_atom_sites_solution_primary direct
_atom_sites_solution_secondary difmap
_audit_creation_method SHELXL97
_cell_angle_alpha 92.27(3)
_cell_angle_beta 105.82(3)
_cell_angle_gamma 104.07(3)
_cell_formula_units_Z 1
_cell_length_a 7.7609(16)
_cell_length_b 12.267(3)
_cell_length_c 13.296(3)
_cell_measurement_reflns_used 3306
_cell_measurement_temperature 293(2)
_cell_measurement_theta_max 27.4642
_cell_measurement_theta_min 3.2057
_cell_volume 1173.7(5)
_computing_cell_refinement 'CrystalClear (Rigaku/MSC, 2006)'
_computing_data_collection 'CrystalClear (Rigaku/MSC, 2006)'
_computing_data_reduction 'CrystalClear (Rigaku/MSC, 2006)'
_computing_molecular_graphics 'SHELXTL (Sheldrick, 2008)'
_computing_publication_material 'SHELXTL (Sheldrick, 2008)'
_computing_structure_refinement 'SHELXL97 (Sheldrick, 2008)'
_computing_structure_solution 'SHELXS97 (Sheldrick, 2008)'
_diffrn_ambient_temperature 293(2)
_diffrn_detector_area_resol_mean 28.5714
_diffrn_measured_fraction_theta_full 0.994
_diffrn_measured_fraction_theta_max 0.994
_diffrn_measurement_device_type 'Rigaku Saturn724'
_diffrn_measurement_method dtprofit.ref
_diffrn_radiation_monochromator graphite
_diffrn_radiation_source 'fine-focus sealed tube'
_diffrn_radiation_type MoK\a
_diffrn_radiation_wavelength 0.71073
_diffrn_reflns_av_R_equivalents 0.0318
_diffrn_reflns_av_sigmaI/netI 0.0435
_diffrn_reflns_limit_h_max 10
_diffrn_reflns_limit_h_min -10
_diffrn_reflns_limit_k_max 15
_diffrn_reflns_limit_k_min -15
_diffrn_reflns_limit_l_max 17
_diffrn_reflns_limit_l_min -17
_diffrn_reflns_number 14249
_diffrn_reflns_theta_full 27.46
_diffrn_reflns_theta_max 27.46
_diffrn_reflns_theta_min 3.21
_diffrn_standards_decay_% 0
_exptl_absorpt_coefficient_mu 9.996
_exptl_absorpt_correction_T_max 0.2813
_exptl_absorpt_correction_T_min 0.2398
_exptl_absorpt_correction_type multi-scan
_exptl_absorpt_process_details '(CrystalClear; Rigaku/MSC, 2006)'
_exptl_crystal_colour colourless
_exptl_crystal_density_diffrn 2.130
_exptl_crystal_density_method 'not measured'
_exptl_crystal_description prism
_exptl_crystal_F_000 712
_exptl_crystal_size_max 0.20
_exptl_crystal_size_mid 0.18
_exptl_crystal_size_min 0.17
_refine_diff_density_max 0.607
_refine_diff_density_min -0.707
_refine_ls_extinction_method none
_refine_ls_goodness_of_fit_ref 1.033
_refine_ls_hydrogen_treatment mixed
_refine_ls_matrix_type full
_refine_ls_number_parameters 299
_refine_ls_number_reflns 5337
_refine_ls_number_restraints 2
_refine_ls_restrained_S_all 1.032
_refine_ls_R_factor_all 0.0491
_refine_ls_R_factor_gt 0.0367
_refine_ls_shift/su_max 0.000
_refine_ls_shift/su_mean 0.000
_refine_ls_structure_factor_coef Fsqd
_refine_ls_weighting_details 'calc w = 1/[\s^2^(Fo^2^)+(0.0274P)^2^] where P=(Fo^2^+2Fc^2^)/3'
_refine_ls_weighting_scheme calc
_refine_ls_wR_factor_gt 0.0614
_refine_ls_wR_factor_ref 0.0665
_reflns_number_gt 4364
_reflns_number_total 5337
_reflns_threshold_expression I>2\s(I)
_cod_data_source_file ng2488.cif
_cod_data_source_block I
_cod_original_cell_volume 1173.7(4)
_cod_original_sg_symbol_H-M P-1
_cod_database_code 2219667
_cod_database_fobs_code 2219667

loop_
_symmetry_equiv_pos_as_xyz
'x, y, z'
'-x, -y, -z'

loop_
_atom_site_type_symbol
_atom_site_label
_atom_site_fract_x
_atom_site_fract_y
_atom_site_fract_z
_atom_site_U_iso_or_equiv
_atom_site_adp_type
_atom_site_calc_flag
_atom_site_refinement_flags
_atom_site_occupancy
Hg Hg1 0.35413(3) 0.143038(15) 0.325732(13) 0.04901(8) Uani d . 1
Br Br1 0.37301(7) -0.05158(4) 0.27313(4) 0.05602(14) Uani d . 1
Br Br2 0.63842(7) 0.30874(4) 0.39232(4) 0.06222(15) Uani d . 1
O O1 0.8838(6) 0.5153(3) 1.1145(3) 0.0790(12) Uani d . 1
O O2 0.1707(5) 0.0697(3) 0.7966(2) 0.0565(9) Uani d . 1
N N1 0.8086(5) 0.7906(3) 0.8251(3) 0.0394(8) Uani d . 1
N N2 0.7259(5) 0.5300(3) 0.9465(3) 0.0399(9) Uani d D 1
N N3 0.5289(5) 0.3133(3) 0.9248(2) 0.0342(8) Uani d . 1
N N4 0.3039(5) 0.2237(3) 0.7291(3) 0.0375(8) Uani d D 1
N N5 0.1886(5) 0.1582(3) 0.4441(3) 0.0388(8) Uani d . 1
C C1 0.9457(6) 0.8600(4) 0.9012(3) 0.0410(11) Uani d . 1
H H1 0.9948 0.9335 0.8888 0.049 Uiso calc R 1
C C2 1.0151(6) 0.8257(4) 0.9966(3) 0.0458(11) Uani d . 1
H H2 1.1084 0.8766 1.0485 0.055 Uiso calc R 1
C C3 0.9496(6) 0.7169(4) 1.0172(3) 0.0429(11) Uani d . 1
H H3 0.9979 0.6935 1.0822 0.051 Uiso calc R 1
C C4 0.8082(6) 0.6423(3) 0.9377(3) 0.0323(9) Uani d . 1
C C5 0.7417(6) 0.6847(3) 0.8436(3) 0.0356(10) Uani d . 1
H H5 0.6454 0.6369 0.7907 0.043 Uiso calc R 1
C C6 0.7650(6) 0.4739(4) 1.0323(3) 0.0423(11) Uani d . 1
C C7 0.6516(6) 0.3533(3) 1.0186(3) 0.0376(10) Uani d . 1
C C8 0.6773(7) 0.2900(4) 1.1030(3) 0.0466(12) Uani d . 1
H H8 0.7648 0.3211 1.1670 0.056 Uiso calc R 1
C C9 0.5708(7) 0.1802(4) 1.0900(3) 0.0477(12) Uani d . 1
H H9 0.5851 0.1356 1.1451 0.057 Uiso calc R 1
C C10 0.4421(6) 0.1373(4) 0.9935(4) 0.0421(11) Uani d . 1
H H10 0.3679 0.0633 0.9827 0.050 Uiso calc R 1
C C11 0.4256(6) 0.2061(3) 0.9135(3) 0.0353(10) Uani d . 1
C C12 0.2874(6) 0.1602(3) 0.8079(3) 0.0380(10) Uani d . 1
C C13 0.1959(6) 0.1874(3) 0.6234(3) 0.0352(10) Uani d . 1
C C14 0.0045(6) 0.1485(3) 0.5954(4) 0.0418(11) Uani d . 1
H H14 -0.0582 0.1444 0.6462 0.050 Uiso calc R 1
C C15 -0.0910(6) 0.1160(4) 0.4913(4) 0.0468(12) Uani d . 1
H H15 -0.2198 0.0901 0.4707 0.056 Uiso calc R 1
C C16 0.0035(7) 0.1218(4) 0.4176(4) 0.0463(11) Uani d . 1
H H16 -0.0629 0.0998 0.3472 0.056 Uiso calc R 1
C C17 0.2825(6) 0.1910(3) 0.5445(3) 0.0343(9) Uani d . 1
H H17 0.4111 0.2175 0.5627 0.041 Uiso calc R 1
H H22 0.396(4) 0.283(2) 0.745(3) 0.044(13) Uiso d D 1
H H21 0.642(4) 0.491(3) 0.8924(19) 0.039(12) Uiso d D 1
O O3 0.4162(5) 0.5774(3) 0.2838(2) 0.0568(9) Uani d . 1
N N6 0.1662(6) 0.5374(3) 0.3463(3) 0.0465(10) Uani d . 1
C C18 -0.0003(7) 0.5662(5) 0.3550(4) 0.0653(15) Uani d . 1
H H18A -0.0186 0.6282 0.3152 0.098 Uiso calc R 1
H H18B 0.0132 0.5875 0.4275 0.098 Uiso calc R 1
H H18C -0.1054 0.5019 0.3280 0.098 Uiso calc R 1
C C19 0.2125(9) 0.4419(4) 0.3969(4) 0.0719(17) Uani d . 1
H H19A 0.3199 0.4287 0.3813 0.108 Uiso calc R 1
H H19B 0.1099 0.3759 0.3715 0.108 Uiso calc R 1
H H19C 0.2385 0.4576 0.4716 0.108 Uiso calc R 1
C C20 0.2735(8) 0.5963(4) 0.2962(3) 0.0503(12) Uani d . 1
H H20A 0.2392 0.6583 0.2671 0.060 Uiso calc R 1

loop_
_atom_site_aniso_label
_atom_site_aniso_U_11
_atom_site_aniso_U_22
_atom_site_aniso_U_33
_atom_site_aniso_U_12
_atom_site_aniso_U_13
_atom_site_aniso_U_23
Hg1 0.06762(15) 0.04080(12) 0.03641(11) 0.01450(9) 0.01118(9) 0.00594(8)
Br1 0.0631(3) 0.0433(3) 0.0679(3) 0.0189(2) 0.0251(3) 0.0047(2)
Br2 0.0546(3) 0.0547(3) 0.0623(3) 0.0063(3) 0.0000(3) 0.0042(3)
O1 0.105(3) 0.053(2) 0.039(2) -0.011(2) -0.016(2) 0.0158(17)
O2 0.067(2) 0.0389(18) 0.049(2) -0.0133(17) 0.0173(17) 0.0083(16)
N1 0.044(2) 0.035(2) 0.0344(19) 0.0063(17) 0.0071(17) 0.0039(16)
N2 0.047(2) 0.037(2) 0.0269(19) 0.0029(18) 0.0026(17) 0.0033(17)
N3 0.041(2) 0.0331(19) 0.0315(19) 0.0101(16) 0.0143(16) 0.0078(16)
N4 0.042(2) 0.0298(19) 0.034(2) -0.0031(17) 0.0113(17) 0.0018(16)
N5 0.048(2) 0.0330(19) 0.0318(19) 0.0080(17) 0.0082(17) 0.0027(16)
C1 0.044(3) 0.031(2) 0.045(3) 0.004(2) 0.013(2) 0.005(2)
C2 0.045(3) 0.043(3) 0.036(2) -0.002(2) 0.001(2) 0.001(2)
C3 0.044(3) 0.040(3) 0.035(2) 0.006(2) 0.001(2) 0.004(2)
C4 0.036(2) 0.031(2) 0.028(2) 0.0082(18) 0.0086(18) 0.0045(17)
C5 0.040(3) 0.033(2) 0.027(2) 0.0048(19) 0.0043(19) 0.0013(18)
C6 0.052(3) 0.040(3) 0.030(2) 0.010(2) 0.005(2) 0.010(2)
C7 0.046(3) 0.038(2) 0.033(2) 0.013(2) 0.014(2) 0.011(2)
C8 0.056(3) 0.051(3) 0.036(2) 0.014(2) 0.016(2) 0.012(2)
C9 0.060(3) 0.048(3) 0.038(3) 0.014(2) 0.018(2) 0.018(2)
C10 0.052(3) 0.034(2) 0.050(3) 0.013(2) 0.027(2) 0.012(2)
C11 0.044(3) 0.030(2) 0.036(2) 0.0066(19) 0.021(2) 0.0063(18)
C12 0.044(3) 0.032(2) 0.042(3) 0.009(2) 0.020(2) 0.004(2)
C13 0.039(3) 0.027(2) 0.038(2) 0.0062(18) 0.011(2) 0.0052(18)
C14 0.041(3) 0.033(2) 0.054(3) 0.010(2) 0.018(2) 0.006(2)
C15 0.040(3) 0.032(2) 0.060(3) 0.007(2) 0.003(2) 0.004(2)
C16 0.057(3) 0.033(2) 0.042(3) 0.014(2) 0.000(2) 0.004(2)
C17 0.036(2) 0.032(2) 0.032(2) 0.0054(18) 0.0080(19) 0.0023(18)
O3 0.059(2) 0.053(2) 0.052(2) -0.0049(18) 0.0235(18) 0.0038(17)
N6 0.058(3) 0.038(2) 0.044(2) 0.0050(19) 0.021(2) 0.0033(18)
C18 0.063(4) 0.070(4) 0.063(4) 0.018(3) 0.022(3) -0.010(3)
C19 0.104(5) 0.049(3) 0.080(4) 0.024(3) 0.048(4) 0.023(3)
C20 0.065(3) 0.041(3) 0.036(3) 0.002(3) 0.010(3) 0.000(2)

loop_
_atom_type_symbol
_atom_type_description
_atom_type_scat_dispersion_real
_atom_type_scat_dispersion_imag
_atom_type_scat_source
C C 0.0033 0.0016 'International Tables Vol C Tables 4.2.6.8 and 6.1.1.4'
H H 0.0000 0.0000 'International Tables Vol C Tables 4.2.6.8 and 6.1.1.4'
N N 0.0061 0.0033 'International Tables Vol C Tables 4.2.6.8 and 6.1.1.4'
O O 0.0106 0.0060 'International Tables Vol C Tables 4.2.6.8 and 6.1.1.4'
Br Br -0.2901 2.4595 'International Tables Vol C Tables 4.2.6.8 and 6.1.1.4'
Hg Hg -2.3894 9.2266 'International Tables Vol C Tables 4.2.6.8 and 6.1.1.4'

loop_
_geom_angle_atom_site_label_1
_geom_angle_atom_site_label_2
_geom_angle_atom_site_label_3
_geom_angle_site_symmetry_1
_geom_angle_site_symmetry_3
_geom_angle
N5 Hg1 N1 . 2_666 103.47(12)
N5 Hg1 Br1 . . 117.00(9)
N1 Hg1 Br1 2_666 . 107.93(9)
N5 Hg1 Br2 . . 102.81(9)
N1 Hg1 Br2 2_666 . 100.41(9)
Br1 Hg1 Br2 . . 122.54(3)
C5 N1 C1 . . 118.4(4)
C5 N1 Hg1 . 2_666 118.6(3)
C1 N1 Hg1 . 2_666 122.0(3)
C6 N2 C4 . . 126.9(4)
C6 N2 H21 . . 116(3)
C4 N2 H21 . . 118(3)
C7 N3 C11 . . 117.1(3)
C12 N4 C13 . . 122.6(4)
C12 N4 H22 . . 116(3)
C13 N4 H22 . . 121(3)
C17 N5 C16 . . 118.9(4)
C17 N5 Hg1 . . 118.2(3)
C16 N5 Hg1 . . 122.4(3)
N1 C1 C2 . . 121.6(4)
N1 C1 H1 . . 119.2
C2 C1 H1 . . 119.2
C1 C2 C3 . . 121.0(4)
C1 C2 H2 . . 119.5
C3 C2 H2 . . 119.5
C2 C3 C4 . . 118.2(4)
C2 C3 H3 . . 120.9
C4 C3 H3 . . 120.9
C5 C4 N2 . . 117.6(4)
C5 C4 C3 . . 117.2(4)
N2 C4 C3 . . 125.2(4)
N1 C5 C4 . . 123.5(4)
N1 C5 H5 . . 118.2
C4 C5 H5 . . 118.2
O1 C6 N2 . . 124.0(4)
O1 C6 C7 . . 121.1(4)
N2 C6 C7 . . 114.9(4)
N3 C7 C8 . . 123.5(4)
N3 C7 C6 . . 117.3(3)
C8 C7 C6 . . 119.2(4)
C9 C8 C7 . . 118.7(4)
C9 C8 H8 . . 120.7
C7 C8 H8 . . 120.7
C8 C9 C10 . . 118.8(4)
C8 C9 H9 . . 120.6
C10 C9 H9 . . 120.6
C11 C10 C9 . . 118.8(4)
C11 C10 H10 . . 120.6
C9 C10 H10 . . 120.6
N3 C11 C10 . . 123.1(4)
N3 C11 C12 . . 117.5(3)
C10 C11 C12 . . 119.4(4)
O2 C12 N4 . . 123.6(4)
O2 C12 C11 . . 120.7(4)
N4 C12 C11 . . 115.7(4)
C14 C13 C17 . . 118.3(4)
C14 C13 N4 . . 122.0(4)
C17 C13 N4 . . 119.8(4)
C15 C14 C13 . . 118.7(4)
C15 C14 H14 . . 120.7
C13 C14 H14 . . 120.7
C14 C15 C16 . . 119.9(4)
C14 C15 H15 . . 120.0
C16 C15 H15 . . 120.0
N5 C16 C15 . . 121.8(4)
N5 C16 H16 . . 119.1
C15 C16 H16 . . 119.1
N5 C17 C13 . . 122.5(4)
N5 C17 H17 . . 118.8
C13 C17 H17 . . 118.8
C20 N6 C19 . . 120.5(4)
C20 N6 C18 . . 121.7(4)
C19 N6 C18 . . 117.7(4)
N6 C18 H18A . . 109.5
N6 C18 H18B . . 109.5
H18A C18 H18B . . 109.5
N6 C18 H18C . . 109.5
H18A C18 H18C . . 109.5
H18B C18 H18C . . 109.5
N6 C19 H19A . . 109.5
N6 C19 H19B . . 109.5
H19A C19 H19B . . 109.5
N6 C19 H19C . . 109.5
H19A C19 H19C . . 109.5
H19B C19 H19C . . 109.5
O3 C20 N6 . . 126.2(5)
O3 C20 H20A . . 116.9
N6 C20 H20A . . 116.9

loop_
_geom_bond_atom_site_label_1
_geom_bond_atom_site_label_2
_geom_bond_site_symmetry_2
_geom_bond_distance
Hg1 N5 . 2.315(3)
Hg1 N1 2_666 2.351(3)
Hg1 Br1 . 2.5108(8)
Hg1 Br2 . 2.5289(12)
O1 C6 . 1.218(5)
O2 C12 . 1.225(5)
N1 C5 . 1.335(5)
N1 C1 . 1.337(5)
N1 Hg1 2_666 2.351(3)
N2 C6 . 1.357(5)
N2 C4 . 1.394(5)
N2 H21 . 0.856(10)
N3 C7 . 1.334(5)
N3 C11 . 1.342(5)
N4 C12 . 1.346(5)
N4 C13 . 1.414(5)
N4 H22 . 0.859(10)
N5 C17 . 1.326(5)
N5 C16 . 1.337(6)
C1 C2 . 1.361(6)
C1 H1 . 0.9300
C2 C3 . 1.374(6)
C2 H2 . 0.9300
C3 C4 . 1.401(5)
C3 H3 . 0.9300
C4 C5 . 1.390(5)
C5 H5 . 0.9300
C6 C7 . 1.502(6)
C7 C8 . 1.386(6)
C8 C9 . 1.374(6)
C8 H8 . 0.9300
C9 C10 . 1.383(6)
C9 H9 . 0.9300
C10 C11 . 1.382(6)
C10 H10 . 0.9300
C11 C12 . 1.503(6)
C13 C14 . 1.384(6)
C13 C17 . 1.389(5)
C14 C15 . 1.369(6)
C14 H14 . 0.9300
C15 C16 . 1.370(6)
C15 H15 . 0.9300
C16 H16 . 0.9300
C17 H17 . 0.9300
O3 C20 . 1.236(6)
N6 C20 . 1.306(6)
N6 C19 . 1.446(6)
N6 C18 . 1.452(6)
C18 H18A . 0.9600
C18 H18B . 0.9600
C18 H18C . 0.9600
C19 H19A . 0.9600
C19 H19B . 0.9600
C19 H19C . 0.9600
C20 H20A . 0.9300

loop_
_geom_hbond_atom_site_label_D
_geom_hbond_atom_site_label_H
_geom_hbond_atom_site_label_A
_geom_hbond_site_symmetry_A
_geom_hbond_distance_DH
_geom_hbond_distance_HA
_geom_hbond_distance_DA
_geom_hbond_angle_DHA
N4 H22 O3 2_666 0.859(10) 2.08(2) 2.891(5) 157(4)
N2 H21 O3 2_666 0.856(10) 2.34(2) 3.076(5) 144(3)
N2 H21 N3 . 0.856(10) 2.25(4) 2.685(5) 111(3)

loop_
_geom_torsion_atom_site_label_1
_geom_torsion_atom_site_label_2
_geom_torsion_atom_site_label_3
_geom_torsion_atom_site_label_4
_geom_torsion_site_symmetry_1
_geom_torsion
N1 Hg1 N5 C17 2_666 -141.8(3)
Br1 Hg1 N5 C17 . 99.7(3)
Br2 Hg1 N5 C17 . -37.6(3)
N1 Hg1 N5 C16 2_666 46.8(3)
Br1 Hg1 N5 C16 . -71.7(3)
Br2 Hg1 N5 C16 . 151.0(3)
C5 N1 C1 C2 . -1.1(6)
Hg1 N1 C1 C2 2_666 167.2(3)
N1 C1 C2 C3 . 1.6(7)
C1 C2 C3 C4 . -0.5(7)
C6 N2 C4 C5 . -177.3(4)
C6 N2 C4 C3 . 0.9(7)
C2 C3 C4 C5 . -1.1(6)
C2 C3 C4 N2 . -179.4(4)
C1 N1 C5 C4 . -0.7(6)
Hg1 N1 C5 C4 2_666 -169.4(3)
N2 C4 C5 N1 . -179.9(4)
C3 C4 C5 N1 . 1.8(6)
C4 N2 C6 O1 . -1.7(8)
C4 N2 C6 C7 . 179.3(4)
C11 N3 C7 C8 . 0.4(6)
C11 N3 C7 C6 . -178.9(4)
O1 C6 C7 N3 . -177.7(4)
N2 C6 C7 N3 . 1.3(6)
O1 C6 C7 C8 . 3.0(7)
N2 C6 C7 C8 . -178.0(4)
N3 C7 C8 C9 . -0.2(7)
C6 C7 C8 C9 . 179.1(4)
C7 C8 C9 C10 . -0.1(7)
C8 C9 C10 C11 . 0.2(7)
C7 N3 C11 C10 . -0.3(6)
C7 N3 C11 C12 . -179.8(3)
C9 C10 C11 N3 . 0.0(6)
C9 C10 C11 C12 . 179.5(4)
C13 N4 C12 O2 . -4.8(7)
C13 N4 C12 C11 . 174.0(4)
N3 C11 C12 O2 . -169.3(4)
C10 C11 C12 O2 . 11.2(6)
N3 C11 C12 N4 . 11.9(6)
C10 C11 C12 N4 . -167.7(4)
C12 N4 C13 C14 . 51.7(6)
C12 N4 C13 C17 . -128.8(4)
C17 C13 C14 C15 . -0.4(6)
N4 C13 C14 C15 . 179.2(4)
C13 C14 C15 C16 . 0.5(6)
C17 N5 C16 C15 . -1.0(6)
Hg1 N5 C16 C15 . 170.4(3)
C14 C15 C16 N5 . 0.2(7)
C16 N5 C17 C13 . 1.0(6)
Hg1 N5 C17 C13 . -170.7(3)
C14 C13 C17 N5 . -0.3(6)
N4 C13 C17 N5 . -179.9(4)
C19 N6 C20 O3 . 2.1(7)
C18 N6 C20 O3 . -179.2(5)
